data_7008475
loop_
_publ_author_name
'McIntosh, Ruaraidh'
'Ellis, David'
'Gil-Lostes, Javier'
'Dalby, Kelly J.'
'Rosair, Georgina M.'
'Welch, Alan J.'

_publ_section_title
;
 The synthesis and characterisation of 4,1,2-MC2B10 metallacarboranes.
;
_journal_issue 10
_journal_name_full 'Dalton transactions (Cambridge, England : 2003)'
_journal_page_first 1842
_journal_page_last 1846
_journal_paper_doi 10.1039/b503214h
_journal_year 2005
_chemical_formula_moiety 'C31 H40 B10 Ni P2, C H2 Cl2'
_chemical_formula_sum 'C32 H42 B10 Cl2 Ni P2'
_chemical_formula_weight 726.29
_chemical_name_systematic
;
?
;
_space_group_IT_number 14
_symmetry_cell_setting monoclinic
_symmetry_space_group_name_Hall '-P 2yn'
_symmetry_space_group_name_H-M 'P 1 21/n 1'
_atom_sites_solution_hydrogens geom
_atom_sites_solution_primary direct
_atom_sites_solution_secondary difmap
_audit_creation_method SHELXL-97
_cell_angle_alpha 90.00
_cell_angle_beta 92.788(4)
_cell_angle_gamma 90.00
_cell_formula_units_Z 4
_cell_length_a 10.4030(12)
_cell_length_b 16.4829(12)
_cell_length_c 20.251(2)
_cell_measurement_reflns_used 1892
_cell_measurement_temperature 100(2)
_cell_measurement_theta_max 20.49
_cell_measurement_theta_min 2.16
_cell_volume 3468.4(6)
_computing_cell_refinement 'Bruker SMART'
_computing_data_collection 'Bruker SMART'
_computing_data_reduction 'Bruker SAINT'
_computing_molecular_graphics 'Bruker SHELXTL'
_computing_publication_material 'Bruker SHELXTL'
_computing_structure_refinement 'SHELXL-97 (Sheldrick, 1997)'
_computing_structure_solution 'SHELXS-97 (Sheldrick, 1990)'
_diffrn_ambient_temperature 100(2)
_diffrn_measured_fraction_theta_full 0.993
_diffrn_measured_fraction_theta_max 0.989
_diffrn_measurement_device_type 'CCD area detector'
_diffrn_measurement_method 'phi and omega scans'
_diffrn_radiation_monochromator graphite
_diffrn_radiation_source 'fine-focus sealed tube'
_diffrn_radiation_type MoK\a
_diffrn_radiation_wavelength 0.71073
_diffrn_reflns_av_R_equivalents 0.1126
_diffrn_reflns_av_sigmaI/netI 0.1110
_diffrn_reflns_limit_h_max 12
_diffrn_reflns_limit_h_min -12
_diffrn_reflns_limit_k_max 19
_diffrn_reflns_limit_k_min -13
_diffrn_reflns_limit_l_max 24
_diffrn_reflns_limit_l_min -24
_diffrn_reflns_number 33869
_diffrn_reflns_theta_full 25.00
_diffrn_reflns_theta_max 25.91
_diffrn_reflns_theta_min 1.59
_diffrn_standards_decay_% 0
_diffrn_standards_interval_count 0
_diffrn_standards_interval_time 0
_diffrn_standards_number 0
_exptl_absorpt_coefficient_mu 0.831
_exptl_absorpt_correction_T_max 0.8659
_exptl_absorpt_correction_T_min 0.8022
_exptl_absorpt_correction_type multi-scan
_exptl_absorpt_process_details 'Bruker SADABS'
_exptl_crystal_colour dark_red
_exptl_crystal_density_diffrn 1.391
_exptl_crystal_density_method 'not measured'
_exptl_crystal_description block
_exptl_crystal_F_000 1504
_exptl_crystal_size_max 0.28
_exptl_crystal_size_mid 0.25
_exptl_crystal_size_min 0.18
_refine_diff_density_max 0.467
_refine_diff_density_min -0.815
_refine_diff_density_rms 0.133
_refine_ls_extinction_method none
_refine_ls_goodness_of_fit_ref 0.889
_refine_ls_hydrogen_treatment mixed
_refine_ls_matrix_type full
_refine_ls_number_parameters 464
_refine_ls_number_reflns 6670
_refine_ls_number_restraints 0
_refine_ls_restrained_S_all 0.889
_refine_ls_R_factor_all 0.0981
_refine_ls_R_factor_gt 0.0497
_refine_ls_shift/su_max 0.000
_refine_ls_shift/su_mean 0.000
_refine_ls_structure_factor_coef Fsqd
_refine_ls_weighting_details 'calc w=1/[\s^2^(Fo^2^)+(0.1000P)^2^+0.2671P] where P=(Fo^2^+2Fc^2^)/3'
_refine_ls_weighting_scheme calc
_refine_ls_wR_factor_gt 0.1264
_refine_ls_wR_factor_ref 0.1617
_reflns_number_gt 4239
_reflns_number_total 6670
_reflns_threshold_expression >2sigma(I)
_cod_data_source_file b503214h.txt
_cod_data_source_block 4
_cod_depositor_comments
;
The following automatic conversions were performed:
'_symmetry_cell_setting' value 'Monoclinic' changed to 'monoclinic'
according to '/home/saulius/struct/CIF-dictionaries/cif_core.dic'
dictionary named 'cif_core.dic' version 2.4.1 from 2010-06-29.

Automatic conversion script
Id: cif_fix_enum 1527 2010-12-29 10:47:43Z saulius 
;
_cod_original_cell_volume 3468.3(6)
_cod_original_sg_symbol_H-M P2(1)/n
_cod_database_code 7008475

loop_
_symmetry_equiv_pos_as_xyz
'x, y, z'
'-x+1/2, y+1/2, -z+1/2'
'-x, -y, -z'
'x-1/2, -y-1/2, z-1/2'

loop_
_atom_site_label
_atom_site_type_symbol
_atom_site_fract_x
_atom_site_fract_y
_atom_site_fract_z
_atom_site_U_iso_or_equiv
_atom_site_adp_type
_atom_site_occupancy
_atom_site_symmetry_multiplicity
_atom_site_calc_flag
_atom_site_refinement_flags
_atom_site_disorder_assembly
_atom_site_disorder_group
Ni4 Ni 0.26712(5) 0.29913(3) 0.10996(2) 0.01772(17) Uani 1 1 d . . .
P1 P 0.06872(10) 0.27551(7) 0.13615(5) 0.0190(3) Uani 1 1 d . . .
P2 P 0.18743(10) 0.40508(6) 0.05476(5) 0.0182(3) Uani 1 1 d . . .
C1 C 0.3284(4) 0.1841(2) 0.0761(2) 0.0207(9) Uani 1 1 d . . .
C2 C 0.4231(4) 0.2294(2) 0.0420(2) 0.0204(9) Uani 1 1 d . . .
B3 B 0.3234(5) 0.1808(3) 0.1522(2) 0.0215(11) Uani 1 1 d . . .
H3C H 0.259(4) 0.133(3) 0.171(2) 0.028(12) Uiso 1 1 d . . .
B5 B 0.4898(5) 0.1568(3) 0.1097(2) 0.0214(11) Uani 1 1 d . . .
H5C H 0.513(4) 0.096(3) 0.091(2) 0.031(12) Uiso 1 1 d . . .
B6 B 0.4549(5) 0.3272(3) 0.0733(2) 0.0206(11) Uani 1 1 d . . .
H6C H 0.459(4) 0.374(2) 0.0307(19) 0.019(10) Uiso 1 1 d . . .
B7 B 0.3681(5) 0.2684(3) 0.2038(2) 0.0210(11) Uani 1 1 d . . .
H7C H 0.316(4) 0.272(2) 0.2487(19) 0.019(10) Uiso 1 1 d . . .
B8 B 0.4764(5) 0.1868(3) 0.1991(2) 0.0234(11) Uani 1 1 d . . .
H8C H 0.488(4) 0.134(3) 0.233(2) 0.040(13) Uiso 1 1 d . . .
B9 B 0.5728(5) 0.2460(3) 0.0719(2) 0.0231(11) Uani 1 1 d . . .
H9C H 0.645(4) 0.237(2) 0.0381(19) 0.018(10) Uiso 1 1 d . . .
B10 B 0.4320(5) 0.3506(3) 0.1602(2) 0.0205(11) Uani 1 1 d . . .
H10C H 0.423(5) 0.413(3) 0.178(2) 0.044(14) Uiso 1 1 d . . .
B11 B 0.6075(5) 0.2176(3) 0.1549(3) 0.0240(11) Uani 1 1 d . . .
H11C H 0.708(4) 0.192(2) 0.1619(17) 0.011(10) Uiso 1 1 d . . .
B12 B 0.5864(5) 0.3224(3) 0.1328(2) 0.0219(11) Uani 1 1 d . . .
H12C H 0.674(4) 0.362(2) 0.1253(18) 0.013(10) Uiso 1 1 d . . .
B13 B 0.5366(5) 0.2855(3) 0.2097(2) 0.0211(11) Uani 1 1 d . . .
H13C H 0.590(3) 0.309(2) 0.2560(17) 0.008(9) Uiso 1 1 d . . .
C3 C 0.4109(4) 0.2082(3) -0.0314(2) 0.0259(10) Uani 1 1 d . . .
H3A H 0.4968 0.2015 -0.0496 0.031 Uiso 1 1 calc R . .
H3B H 0.3633 0.2510 -0.0566 0.031 Uiso 1 1 calc R . .
C4 C 0.3359(5) 0.1276(3) -0.0341(2) 0.0324(11) Uani 1 1 d . . .
H14C H 0.2795 0.1245 -0.0748 0.039 Uiso 1 1 calc R . .
H4B H 0.3957 0.0809 -0.0331 0.039 Uiso 1 1 calc R . .
C5 C 0.2557(4) 0.1281(3) 0.0275(2) 0.0258(10) Uani 1 1 d . . .
H5A H 0.1679 0.1490 0.0167 0.031 Uiso 1 1 calc R . .
H5B H 0.2490 0.0727 0.0460 0.031 Uiso 1 1 calc R . .
C101 C -0.0378(4) 0.3170(2) 0.06981(19) 0.0207(9) Uani 1 1 d . . .
H10A H -0.0324 0.2843 0.0290 0.025 Uiso 1 1 calc R . .
H10B H -0.1282 0.3172 0.0830 0.025 Uiso 1 1 calc R . .
C102 C 0.0087(4) 0.4029(2) 0.0586(2) 0.0210(9) Uani 1 1 d . . .
H10E H -0.0178 0.4383 0.0950 0.025 Uiso 1 1 calc R . .
H10D H -0.0311 0.4242 0.0167 0.025 Uiso 1 1 calc R . .
C111 C 0.0243(4) 0.3372(2) 0.20649(19) 0.0195(9) Uani 1 1 d . . .
C112 C -0.0940(4) 0.3259(3) 0.2340(2) 0.0248(10) Uani 1 1 d . . .
H112 H -0.1474 0.2819 0.2198 0.030 Uiso 1 1 calc R . .
C113 C -0.1344(4) 0.3785(3) 0.2821(2) 0.0260(10) Uani 1 1 d . . .
H113 H -0.2151 0.3702 0.3011 0.031 Uiso 1 1 calc R . .
C114 C -0.0572(4) 0.4430(3) 0.3026(2) 0.0300(11) Uani 1 1 d . . .
H114 H -0.0859 0.4796 0.3350 0.036 Uiso 1 1 calc R . .
C115 C 0.0622(4) 0.4548(3) 0.2759(2) 0.0251(10) Uani 1 1 d . . .
H115 H 0.1153 0.4988 0.2904 0.030 Uiso 1 1 calc R . .
C116 C 0.1026(4) 0.4019(2) 0.22851(19) 0.0212(9) Uani 1 1 d . . .
H116 H 0.1845 0.4094 0.2105 0.025 Uiso 1 1 calc R . .
C121 C 0.0061(4) 0.1752(2) 0.1529(2) 0.0199(9) Uani 1 1 d . . .
C122 C 0.0281(4) 0.1418(3) 0.2155(2) 0.0249(10) Uani 1 1 d . . .
H122 H 0.0732 0.1720 0.2492 0.030 Uiso 1 1 calc R . .
C123 C -0.0164(4) 0.0638(3) 0.2289(2) 0.0328(11) Uani 1 1 d . . .
H123 H -0.0018 0.0411 0.2718 0.039 Uiso 1 1 calc R . .
C124 C -0.0814(5) 0.0197(3) 0.1802(3) 0.0398(13) Uani 1 1 d . . .
H124 H -0.1109 -0.0334 0.1896 0.048 Uiso 1 1 calc R . .
C125 C -0.1042(5) 0.0518(3) 0.1177(3) 0.0351(12) Uani 1 1 d . . .
H125 H -0.1495 0.0211 0.0844 0.042 Uiso 1 1 calc R . .
C126 C -0.0604(4) 0.1296(3) 0.1038(2) 0.0270(10) Uani 1 1 d . . .
H126 H -0.0757 0.1519 0.0609 0.032 Uiso 1 1 calc R . .
C211 C 0.2349(4) 0.5074(2) 0.08235(19) 0.0212(9) Uani 1 1 d . . .
C212 C 0.3626(4) 0.5330(3) 0.0763(2) 0.0236(10) Uani 1 1 d . . .
H212 H 0.4235 0.4969 0.0588 0.028 Uiso 1 1 calc R . .
C213 C 0.4008(4) 0.6102(2) 0.0954(2) 0.0222(10) Uani 1 1 d . . .
H213 H 0.4872 0.6268 0.0903 0.027 Uiso 1 1 calc R . .
C214 C 0.3139(4) 0.6638(3) 0.1221(2) 0.0265(10) Uani 1 1 d . . .
H214 H 0.3399 0.7172 0.1344 0.032 Uiso 1 1 calc R . .
C215 C 0.1885(4) 0.6382(3) 0.1305(2) 0.0278(11) Uani 1 1 d . . .
H215 H 0.1290 0.6733 0.1503 0.033 Uiso 1 1 calc R . .
C216 C 0.1504(4) 0.5612(2) 0.1100(2) 0.0237(10) Uani 1 1 d . . .
H216 H 0.0639 0.5448 0.1150 0.028 Uiso 1 1 calc R . .
C221 C 0.2066(4) 0.4050(2) -0.03430(19) 0.0182(9) Uani 1 1 d . . .
C222 C 0.2565(4) 0.4690(3) -0.0700(2) 0.0237(10) Uani 1 1 d . . .
H222 H 0.2876 0.5163 -0.0477 0.028 Uiso 1 1 calc R . .
C223 C 0.2608(4) 0.4634(3) -0.1388(2) 0.0249(10) Uani 1 1 d . . .
H223 H 0.2959 0.5070 -0.1628 0.030 Uiso 1 1 calc R . .
C224 C 0.2151(4) 0.3958(3) -0.1723(2) 0.0232(10) Uani 1 1 d . . .
H224 H 0.2187 0.3930 -0.2190 0.028 Uiso 1 1 calc R . .
C225 C 0.1639(4) 0.3321(3) -0.1378(2) 0.0264(10) Uani 1 1 d . . .
H225 H 0.1307 0.2858 -0.1607 0.032 Uiso 1 1 calc R . .
C226 C 0.1615(4) 0.3365(3) -0.0692(2) 0.0228(10) Uani 1 1 d . . .
H226 H 0.1284 0.2920 -0.0455 0.027 Uiso 1 1 calc R . .
C1S C 0.1662(5) 0.8970(3) 0.1222(2) 0.0390(13) Uani 1 1 d . . .
H1S1 H 0.2032 0.8682 0.1616 0.047 Uiso 1 1 calc R . .
H1S2 H 0.1441 0.9528 0.1357 0.047 Uiso 1 1 calc R . .
Cl1 Cl 0.02564(12) 0.84668(7) 0.09277(6) 0.0397(3) Uani 1 1 d . . .
Cl2 Cl 0.28168(12) 0.90119(8) 0.06128(7) 0.0427(3) Uani 1 1 d . . .

loop_
_atom_site_aniso_label
_atom_site_aniso_U_11
_atom_site_aniso_U_22
_atom_site_aniso_U_33
_atom_site_aniso_U_23
_atom_site_aniso_U_13
_atom_site_aniso_U_12
Ni4 0.0180(3) 0.0158(3) 0.0194(3) 0.0009(2) 0.0012(2) 0.0000(2)
P1 0.0196(6) 0.0179(6) 0.0197(6) 0.0003(4) 0.0013(4) -0.0006(5)
P2 0.0199(6) 0.0159(6) 0.0188(5) 0.0015(4) 0.0016(4) 0.0002(5)
C1 0.021(2) 0.015(2) 0.026(2) 0.0004(17) -0.0018(18) 0.0026(18)
C2 0.021(2) 0.018(2) 0.023(2) 0.0006(17) 0.0026(17) 0.0030(18)
B3 0.018(3) 0.017(3) 0.029(3) 0.001(2) 0.000(2) 0.000(2)
B5 0.025(3) 0.013(3) 0.026(3) 0.004(2) 0.002(2) 0.001(2)
B6 0.023(3) 0.021(3) 0.018(2) 0.002(2) 0.004(2) -0.002(2)
B7 0.021(3) 0.016(3) 0.025(3) 0.001(2) -0.004(2) 0.001(2)
B8 0.025(3) 0.021(3) 0.024(3) -0.001(2) -0.001(2) -0.001(2)
B9 0.021(3) 0.019(3) 0.029(3) 0.001(2) 0.002(2) 0.000(2)
B10 0.023(3) 0.020(3) 0.018(2) 0.002(2) -0.003(2) 0.004(2)
B11 0.019(3) 0.020(3) 0.032(3) 0.000(2) 0.000(2) -0.003(2)
B12 0.021(3) 0.014(3) 0.030(3) 0.004(2) -0.001(2) -0.004(2)
B13 0.017(2) 0.021(3) 0.025(3) 0.000(2) -0.002(2) 0.000(2)
C3 0.027(2) 0.030(3) 0.021(2) -0.0024(19) 0.0035(18) -0.002(2)
C4 0.034(3) 0.031(3) 0.033(3) -0.009(2) 0.003(2) -0.005(2)
C5 0.027(2) 0.021(2) 0.029(2) -0.0048(19) -0.0009(19) -0.002(2)
C101 0.021(2) 0.020(2) 0.021(2) -0.0032(17) 0.0036(17) 0.0029(18)
C102 0.019(2) 0.022(2) 0.023(2) 0.0036(18) 0.0026(17) -0.0014(18)
C111 0.020(2) 0.015(2) 0.023(2) 0.0019(17) -0.0029(17) 0.0054(18)
C112 0.025(2) 0.024(2) 0.026(2) -0.0011(19) 0.0009(19) -0.004(2)
C113 0.022(2) 0.029(3) 0.028(2) -0.001(2) 0.0078(19) 0.002(2)
C114 0.027(3) 0.037(3) 0.027(2) -0.007(2) 0.0029(19) 0.005(2)
C115 0.027(3) 0.023(3) 0.025(2) -0.0038(19) -0.0027(19) 0.000(2)
C116 0.022(2) 0.019(2) 0.022(2) 0.0023(17) -0.0017(18) -0.0011(19)
C121 0.017(2) 0.018(2) 0.025(2) -0.0006(17) 0.0059(17) 0.0003(18)
C122 0.026(2) 0.023(3) 0.026(2) 0.0022(18) 0.0070(19) 0.002(2)
C123 0.034(3) 0.025(3) 0.041(3) 0.007(2) 0.013(2) 0.003(2)
C124 0.041(3) 0.024(3) 0.057(4) -0.003(2) 0.022(3) -0.006(2)
C125 0.032(3) 0.024(3) 0.050(3) -0.008(2) 0.007(2) -0.006(2)
C126 0.026(2) 0.021(2) 0.034(3) -0.0028(19) 0.003(2) 0.001(2)
C211 0.027(2) 0.020(2) 0.016(2) -0.0001(17) -0.0051(18) 0.0005(19)
C212 0.026(2) 0.021(2) 0.024(2) -0.0013(18) 0.0033(18) 0.0040(19)
C213 0.025(2) 0.017(2) 0.024(2) -0.0020(18) 0.0022(18) -0.0050(19)
C214 0.035(3) 0.015(2) 0.029(2) -0.0017(18) 0.002(2) -0.003(2)
C215 0.031(3) 0.021(3) 0.031(3) -0.0059(19) 0.003(2) 0.004(2)
C216 0.028(2) 0.018(2) 0.026(2) 0.0023(18) 0.0018(18) 0.000(2)
C221 0.017(2) 0.018(2) 0.020(2) 0.0022(17) 0.0008(16) 0.0026(18)
C222 0.022(2) 0.020(2) 0.029(2) -0.0035(19) 0.0033(18) 0.0004(19)
C223 0.029(3) 0.024(3) 0.022(2) 0.0046(18) 0.0058(19) -0.003(2)
C224 0.025(2) 0.027(3) 0.018(2) 0.0017(18) -0.0004(18) -0.001(2)
C225 0.028(3) 0.024(3) 0.027(2) -0.0047(19) 0.0013(19) -0.002(2)
C226 0.021(2) 0.020(2) 0.028(2) -0.0012(18) 0.0016(18) -0.0031(19)
C1S 0.039(3) 0.038(3) 0.039(3) -0.002(2) -0.002(2) -0.002(2)
Cl1 0.0441(8) 0.0365(8) 0.0381(7) -0.0061(5) -0.0014(6) -0.0084(6)
Cl2 0.0379(7) 0.0393(8) 0.0513(8) -0.0064(6) 0.0064(6) 0.0058(6)

loop_
_atom_type_symbol
_atom_type_description
_atom_type_scat_dispersion_real
_atom_type_scat_dispersion_imag
_atom_type_scat_source
C C 0.0033 0.0016 'International Tables Vol C Tables 4.2.6.8 and 6.1.1.4'
H H 0.0000 0.0000 'International Tables Vol C Tables 4.2.6.8 and 6.1.1.4'
B B 0.0013 0.0007 'International Tables Vol C Tables 4.2.6.8 and 6.1.1.4'
P P 0.1023 0.0942 'International Tables Vol C Tables 4.2.6.8 and 6.1.1.4'
Ni Ni 0.3393 1.1124 'International Tables Vol C Tables 4.2.6.8 and 6.1.1.4'
Cl Cl 0.1484 0.1585 'International Tables Vol C Tables 4.2.6.8 and 6.1.1.4'

loop_
_geom_angle_atom_site_label_1
_geom_angle_atom_site_label_2
_geom_angle_atom_site_label_3
_geom_angle
_geom_angle_site_symmetry_1
_geom_angle_site_symmetry_3
_geom_angle_publ_flag
C1 Ni4 B10 105.23(18) . . ?
C1 Ni4 B6 77.91(18) . . ?
B10 Ni4 B6 50.29(18) . . ?
C1 Ni4 B7 86.27(17) . . ?
B10 Ni4 B7 48.29(18) . . ?
B6 Ni4 B7 86.79(18) . . ?
C1 Ni4 P1 102.75(12) . . ?
B10 Ni4 P1 134.62(14) . . ?
B6 Ni4 P1 173.58(13) . . ?
B7 Ni4 P1 99.62(14) . . ?
C1 Ni4 B3 41.86(17) . . ?
B10 Ni4 B3 88.55(18) . . ?
B6 Ni4 B3 95.42(19) . . ?
B7 Ni4 B3 49.34(18) . . ?
P1 Ni4 B3 89.12(14) . . ?
C1 Ni4 P2 130.69(12) . . ?
B10 Ni4 P2 101.54(13) . . ?
B6 Ni4 P2 88.88(13) . . ?
B7 Ni4 P2 140.76(13) . . ?
P1 Ni4 P2 85.89(4) . . ?
B3 Ni4 P2 169.48(13) . . ?
C1 Ni4 C2 35.59(14) . . ?
B10 Ni4 C2 85.14(17) . . ?
B6 Ni4 C2 44.00(16) . . ?
B7 Ni4 C2 94.34(16) . . ?
P1 Ni4 C2 134.95(10) . . ?
B3 Ni4 C2 68.45(16) . . ?
P2 Ni4 C2 109.08(10) . . ?
C121 P1 C111 104.77(19) . . ?
C121 P1 C101 105.50(19) . . ?
C111 P1 C101 101.34(18) . . ?
C121 P1 Ni4 123.93(14) . . ?
C111 P1 Ni4 111.50(14) . . ?
C101 P1 Ni4 107.43(14) . . ?
C221 P2 C211 105.13(18) . . ?
C221 P2 C102 101.44(18) . . ?
C211 P2 C102 104.97(19) . . ?
C221 P2 Ni4 116.26(13) . . ?
C211 P2 Ni4 118.85(13) . . ?
C102 P2 Ni4 108.29(13) . . ?
C2 C1 C5 109.6(4) . . ?
C2 C1 B3 123.6(4) . . ?
C5 C1 B3 125.7(4) . . ?
C2 C1 B5 70.7(3) . . ?
C5 C1 B5 120.5(3) . . ?
B3 C1 B5 72.3(3) . . ?
C2 C1 Ni4 85.1(2) . . ?
C5 C1 Ni4 127.0(3) . . ?
B3 C1 Ni4 71.6(2) . . ?
B5 C1 Ni4 112.5(3) . . ?
C1 C2 C3 108.7(4) . . ?
C1 C2 B9 124.1(4) . . ?
C3 C2 B9 115.1(3) . . ?
C1 C2 B6 115.1(3) . . ?
C3 C2 B6 124.5(3) . . ?
B9 C2 B6 64.0(3) . . ?
C1 C2 B5 64.3(3) . . ?
C3 C2 B5 124.2(3) . . ?
B9 C2 B5 62.9(3) . . ?
B6 C2 B5 105.0(3) . . ?
C1 C2 Ni4 59.3(2) . . ?
C3 C2 Ni4 128.7(3) . . ?
B9 C2 Ni4 110.5(3) . . ?
B6 C2 Ni4 59.21(19) . . ?
B5 C2 Ni4 96.7(2) . . ?
C1 B3 B8 116.6(4) . . ?
C1 B3 B7 121.5(4) . . ?
B8 B3 B7 57.7(3) . . ?
C1 B3 B5 60.6(3) . . ?
B8 B3 B5 58.9(3) . . ?
B7 B3 B5 101.5(3) . . ?
C1 B3 Ni4 66.6(2) . . ?
B8 B3 Ni4 111.4(3) . . ?
B7 B3 Ni4 65.0(2) . . ?
B5 B3 Ni4 103.1(3) . . ?
C1 B3 H3C 115(2) . . ?
B8 B3 H3C 112(2) . . ?
B7 B3 H3C 120(2) . . ?
B5 B3 H3C 124(2) . . ?
Ni4 B3 H3C 127(2) . . ?
B11 B5 C1 129.8(4) . . ?
B11 B5 B9 57.2(3) . . ?
C1 B5 B9 95.0(3) . . ?
B11 B5 B8 56.3(3) . . ?
C1 B5 B8 100.5(3) . . ?
B9 B5 B8 104.0(3) . . ?
B11 B5 C2 103.3(3) . . ?
C1 B5 C2 44.9(2) . . ?
B9 B5 C2 51.8(2) . . ?
B8 B5 C2 118.7(3) . . ?
B11 B5 B3 104.6(3) . . ?
C1 B5 B3 47.1(2) . . ?
B9 B5 B3 116.2(3) . . ?
B8 B5 B3 55.5(3) . . ?
C2 B5 B3 83.9(3) . . ?
B11 B5 H5C 122(2) . . ?
C1 B5 H5C 108(2) . . ?
B9 B5 H5C 117(2) . . ?
B8 B5 H5C 127(2) . . ?
C2 B5 H5C 113(2) . . ?
B3 B5 H5C 122(2) . . ?
C2 B6 B12 109.2(3) . . ?
C2 B6 B9 55.5(3) . . ?
B12 B6 B9 58.7(3) . . ?
C2 B6 B10 120.7(3) . . ?
B12 B6 B10 59.3(3) . . ?
B9 B6 B10 106.9(3) . . ?
C2 B6 Ni4 76.8(2) . . ?
B12 B6 Ni4 115.7(3) . . ?
B9 B6 Ni4 117.9(3) . . ?
B10 B6 Ni4 63.6(2) . . ?
C2 B6 H6C 110.7(19) . . ?
B12 B6 H6C 119(2) . . ?
B9 B6 H6C 116(2) . . ?
B10 B6 H6C 125.9(19) . . ?
Ni4 B6 H6C 117(2) . . ?
B8 B7 B10 107.6(4) . . ?
B8 B7 B13 59.4(3) . . ?
B10 B7 B13 61.1(3) . . ?
B8 B7 B3 60.8(3) . . ?
B10 B7 B3 114.3(3) . . ?
B13 B7 B3 112.8(3) . . ?
B8 B7 Ni4 114.3(3) . . ?
B10 B7 Ni4 64.1(2) . . ?
B13 B7 Ni4 117.0(3) . . ?
B3 B7 Ni4 65.7(2) . . ?
B8 B7 H7C 116(2) . . ?
B10 B7 H7C 127(2) . . ?
B13 B7 H7C 118(2) . . ?
B3 B7 H7C 114(2) . . ?
Ni4 B7 H7C 119(2) . . ?
B11 B8 B13 60.6(3) . . ?
B11 B8 B7 108.9(4) . . ?
B13 B8 B7 60.7(3) . . ?
B11 B8 B3 115.8(4) . . ?
B13 B8 B3 114.4(4) . . ?
B7 B8 B3 61.5(3) . . ?
B11 B8 B5 59.2(3) . . ?
B13 B8 B5 108.6(3) . . ?
B7 B8 B5 109.2(3) . . ?
B3 B8 B5 65.7(3) . . ?
B11 B8 H8C 119(2) . . ?
B13 B8 H8C 129(2) . . ?
B7 B8 H8C 128(2) . . ?
B3 B8 H8C 110(2) . . ?
B5 B8 H8C 112(2) . . ?
C2 B9 B12 114.4(4) . . ?
C2 B9 B11 116.5(4) . . ?
B12 B9 B11 61.2(3) . . ?
C2 B9 B6 60.5(3) . . ?
B12 B9 B6 59.6(3) . . ?
B11 B9 B6 106.7(3) . . ?
C2 B9 B5 65.2(3) . . ?
B12 B9 B5 107.2(3) . . ?
B11 B9 B5 58.9(3) . . ?
B6 B9 B5 104.2(3) . . ?
C2 B9 H9C 115(2) . . ?
B12 B9 H9C 121(2) . . ?
B11 B9 H9C 118(2) . . ?
B6 B9 H9C 128(2) . . ?
B5 B9 H9C 121(2) . . ?
B7 B10 B12 108.8(3) . . ?
B7 B10 B13 59.6(3) . . ?
B12 B10 B13 59.3(3) . . ?
B7 B10 B6 112.9(3) . . ?
B12 B10 B6 59.0(3) . . ?
B13 B10 B6 107.9(3) . . ?
B7 B10 Ni4 67.6(2) . . ?
B12 B10 Ni4 117.6(3) . . ?
B13 B10 Ni4 118.7(3) . . ?
B6 B10 Ni4 66.1(2) . . ?
B7 B10 H10C 121(2) . . ?
B12 B10 H10C 116(3) . . ?
B13 B10 H10C 116(2) . . ?
B6 B10 H10C 122(2) . . ?
Ni4 B10 H10C 117(3) . . ?
B8 B11 B13 60.0(3) . . ?
B8 B11 B9 115.9(4) . . ?
B13 B11 B9 111.0(4) . . ?
B8 B11 B12 108.6(4) . . ?
B13 B11 B12 59.8(3) . . ?
B9 B11 B12 59.3(3) . . ?
B8 B11 B5 64.4(3) . . ?
B13 B11 B5 112.3(4) . . ?
B9 B11 B5 63.9(3) . . ?
B12 B11 B5 109.7(3) . . ?
B8 B11 H11C 124.7(19) . . ?
B13 B11 H11C 125.0(19) . . ?
B9 B11 H11C 111.3(19) . . ?
B12 B11 H11C 119.6(18) . . ?
B5 B11 H11C 117.1(18) . . ?
B9 B12 B13 110.6(3) . . ?
B9 B12 B6 61.7(3) . . ?
B13 B12 B6 111.2(3) . . ?
B9 B12 B10 111.1(3) . . ?
B13 B12 B10 60.8(3) . . ?
B6 B12 B10 61.7(3) . . ?
B9 B12 B11 59.5(3) . . ?
B13 B12 B11 59.2(3) . . ?
B6 B12 B11 107.0(3) . . ?
B10 B12 B11 105.9(3) . . ?
B9 B12 H12C 110.9(19) . . ?
B13 B12 H12C 125.8(19) . . ?
B6 B12 H12C 118.5(19) . . ?
B10 B12 H12C 128.9(19) . . ?
B11 B12 H12C 120.0(19) . . ?
B8 B13 B11 59.4(3) . . ?
B8 B13 B7 59.9(3) . . ?
B11 B13 B7 107.4(3) . . ?
B8 B13 B12 109.1(3) . . ?
B11 B13 B12 61.0(3) . . ?
B7 B13 B12 108.9(3) . . ?
B8 B13 B10 106.4(3) . . ?
B11 B13 B10 106.7(3) . . ?
B7 B13 B10 59.2(3) . . ?
B12 B13 B10 59.9(3) . . ?
B8 B13 H13C 125.2(18) . . ?
B11 B13 H13C 122.3(18) . . ?
B7 B13 H13C 123.6(19) . . ?
B12 B13 H13C 117.2(18) . . ?
B10 B13 H13C 121.0(18) . . ?
C2 C3 C4 104.5(3) . . ?
C2 C3 H3A 110.8 . . ?
C4 C3 H3A 110.8 . . ?
C2 C3 H3B 110.8 . . ?
C4 C3 H3B 110.8 . . ?
H3A C3 H3B 108.9 . . ?
C5 C4 C3 105.2(3) . . ?
C5 C4 H14C 110.7 . . ?
C3 C4 H14C 110.7 . . ?
C5 C4 H4B 110.7 . . ?
C3 C4 H4B 110.7 . . ?
H14C C4 H4B 108.8 . . ?
C1 C5 C4 104.8(4) . . ?
C1 C5 H5A 110.8 . . ?
C4 C5 H5A 110.8 . . ?
C1 C5 H5B 110.8 . . ?
C4 C5 H5B 110.8 . . ?
H5A C5 H5B 108.9 . . ?
C102 C101 P1 105.8(3) . . ?
C102 C101 H10A 110.6 . . ?
P1 C101 H10A 110.6 . . ?
C102 C101 H10B 110.6 . . ?
P1 C101 H10B 110.6 . . ?
H10A C101 H10B 108.7 . . ?
C101 C102 P2 110.5(3) . . ?
C101 C102 H10E 109.6 . . ?
P2 C102 H10E 109.6 . . ?
C101 C102 H10D 109.6 . . ?
P2 C102 H10D 109.6 . . ?
H10E C102 H10D 108.1 . . ?
C112 C111 C116 119.2(4) . . ?
C112 C111 P1 120.0(3) . . ?
C116 C111 P1 120.4(3) . . ?
C113 C112 C111 120.3(4) . . ?
C113 C112 H112 119.9 . . ?
C111 C112 H112 119.9 . . ?
C114 C113 C112 120.0(4) . . ?
C114 C113 H113 120.0 . . ?
C112 C113 H113 120.0 . . ?
C113 C114 C115 120.5(4) . . ?
C113 C114 H114 119.8 . . ?
C115 C114 H114 119.8 . . ?
C116 C115 C114 119.4(4) . . ?
C116 C115 H115 120.3 . . ?
C114 C115 H115 120.3 . . ?
C115 C116 C111 120.7(4) . . ?
C115 C116 H116 119.7 . . ?
C111 C116 H116 119.7 . . ?
C122 C121 C126 119.2(4) . . ?
C122 C121 P1 119.1(3) . . ?
C126 C121 P1 121.7(3) . . ?
C121 C122 C123 120.0(4) . . ?
C121 C122 H122 120.0 . . ?
C123 C122 H122 120.0 . . ?
C124 C123 C122 120.1(5) . . ?
C124 C123 H123 120.0 . . ?
C122 C123 H123 120.0 . . ?
C123 C124 C125 120.8(5) . . ?
C123 C124 H124 119.6 . . ?
C125 C124 H124 119.6 . . ?
C124 C125 C126 119.6(5) . . ?
C124 C125 H125 120.2 . . ?
C126 C125 H125 120.2 . . ?
C125 C126 C121 120.3(4) . . ?
C125 C126 H126 119.8 . . ?
C121 C126 H126 119.8 . . ?
C216 C211 C212 117.6(4) . . ?
C216 C211 P2 123.0(3) . . ?
C212 C211 P2 119.4(3) . . ?
C213 C212 C211 120.8(4) . . ?
C213 C212 H212 119.6 . . ?
C211 C212 H212 119.6 . . ?
C212 C213 C214 120.6(4) . . ?
C212 C213 H213 119.7 . . ?
C214 C213 H213 119.7 . . ?
C215 C214 C213 119.1(4) . . ?
C215 C214 H214 120.5 . . ?
C213 C214 H214 120.5 . . ?
C216 C215 C214 119.8(4) . . ?
C216 C215 H215 120.1 . . ?
C214 C215 H215 120.1 . . ?
C211 C216 C215 122.0(4) . . ?
C211 C216 H216 119.0 . . ?
C215 C216 H216 119.0 . . ?
C222 C221 C226 118.2(4) . . ?
C222 C221 P2 125.0(3) . . ?
C226 C221 P2 116.7(3) . . ?
C221 C222 C223 119.9(4) . . ?
C221 C222 H222 120.0 . . ?
C223 C222 H222 120.0 . . ?
C224 C223 C222 121.0(4) . . ?
C224 C223 H223 119.5 . . ?
C222 C223 H223 119.5 . . ?
C223 C224 C225 120.0(4) . . ?
C223 C224 H224 120.0 . . ?
C225 C224 H224 120.0 . . ?
C224 C225 C226 119.3(4) . . ?
C224 C225 H225 120.3 . . ?
C226 C225 H225 120.3 . . ?
C225 C226 C221 121.6(4) . . ?
C225 C226 H226 119.2 . . ?
C221 C226 H226 119.2 . . ?
Cl1 C1S Cl2 111.4(3) . . ?
Cl1 C1S H1S1 109.3 . . ?
Cl2 C1S H1S1 109.3 . . ?
Cl1 C1S H1S2 109.3 . . ?
Cl2 C1S H1S2 109.3 . . ?
H1S1 C1S H1S2 108.0 . . ?

loop_
_geom_bond_atom_site_label_1
_geom_bond_atom_site_label_2
_geom_bond_distance
_geom_bond_site_symmetry_2
_geom_bond_publ_flag
Ni4 C1 2.125(4) . ?
Ni4 B10 2.128(5) . ?
Ni4 B6 2.173(5) . ?
Ni4 B7 2.186(5) . ?
Ni4 P1 2.1907(12) . ?
Ni4 B3 2.197(5) . ?
Ni4 P2 2.2128(12) . ?
Ni4 C2 2.463(4) . ?
P1 C121 1.815(4) . ?
P1 C111 1.828(4) . ?
P1 C101 1.832(4) . ?
P2 C221 1.824(4) . ?
P2 C211 1.836(4) . ?
P2 C102 1.865(4) . ?
C1 C2 1.439(6) . ?
C1 C5 1.524(6) . ?
C1 B3 1.545(6) . ?
C1 B5 1.837(6) . ?
C2 C3 1.526(5) . ?
C2 B9 1.665(6) . ?
C2 B6 1.757(6) . ?
C2 B5 1.923(6) . ?
B3 B8 1.816(7) . ?
B3 B7 1.829(7) . ?
B3 B5 2.009(7) . ?
B3 H3C 1.11(4) . ?
B5 B11 1.798(7) . ?
B5 B9 1.886(7) . ?
B5 B8 1.887(7) . ?
B5 H5C 1.10(4) . ?
B6 B12 1.780(7) . ?
B6 B9 1.816(7) . ?
B6 B10 1.828(7) . ?
B6 H6C 1.16(4) . ?
B7 B8 1.760(7) . ?
B7 B10 1.765(7) . ?
B7 B13 1.773(7) . ?
B7 H7C 1.08(4) . ?
B8 B11 1.741(7) . ?
B8 B13 1.752(7) . ?
B8 H8C 1.11(5) . ?
B9 B12 1.763(7) . ?
B9 B11 1.766(7) . ?
B9 H9C 1.05(4) . ?
B10 B12 1.785(7) . ?
B10 B13 1.800(6) . ?
B10 H10C 1.10(5) . ?
B11 B13 1.763(7) . ?
B11 B12 1.796(7) . ?
B11 H11C 1.13(4) . ?
B12 B13 1.774(7) . ?
B12 H12C 1.14(4) . ?
B13 H13C 1.13(3) . ?
C3 C4 1.539(6) . ?
C3 H3A 0.9900 . ?
C3 H3B 0.9900 . ?
C4 C5 1.533(6) . ?
C4 H14C 0.9900 . ?
C4 H4B 0.9900 . ?
C5 H5A 0.9900 . ?
C5 H5B 0.9900 . ?
C101 C102 1.517(5) . ?
C101 H10A 0.9900 . ?
C101 H10B 0.9900 . ?
C102 H10E 0.9900 . ?
C102 H10D 0.9900 . ?
C111 C112 1.389(6) . ?
C111 C116 1.402(6) . ?
C112 C113 1.384(6) . ?
C112 H112 0.9500 . ?
C113 C114 1.384(6) . ?
C113 H113 0.9500 . ?
C114 C115 1.391(6) . ?
C114 H114 0.9500 . ?
C115 C116 1.377(6) . ?
C115 H115 0.9500 . ?
C116 H116 0.9500 . ?
C121 C122 1.392(6) . ?
C121 C126 1.401(6) . ?
C122 C123 1.398(6) . ?
C122 H122 0.9500 . ?
C123 C124 1.376(7) . ?
C123 H123 0.9500 . ?
C124 C125 1.380(7) . ?
C124 H124 0.9500 . ?
C125 C126 1.394(6) . ?
C125 H125 0.9500 . ?
C126 H126 0.9500 . ?
C211 C216 1.385(6) . ?
C211 C212 1.406(6) . ?
C212 C213 1.382(6) . ?
C212 H212 0.9500 . ?
C213 C214 1.393(6) . ?
C213 H213 0.9500 . ?
C214 C215 1.389(6) . ?
C214 H214 0.9500 . ?
C215 C216 1.388(6) . ?
C215 H215 0.9500 . ?
C216 H216 0.9500 . ?
C221 C222 1.394(6) . ?
C221 C226 1.400(5) . ?
C222 C223 1.399(6) . ?
C222 H222 0.9500 . ?
C223 C224 1.377(6) . ?
C223 H223 0.9500 . ?
C224 C225 1.381(6) . ?
C224 H224 0.9500 . ?
C225 C226 1.394(6) . ?
C225 H225 0.9500 . ?
C226 H226 0.9500 . ?
C1S Cl1 1.759(5) . ?
C1S Cl2 1.765(5) . ?
C1S H1S1 0.9900 . ?
C1S H1S2 0.9900 . ?

loop_
_geom_torsion_atom_site_label_1
_geom_torsion_atom_site_label_2
_geom_torsion_atom_site_label_3
_geom_torsion_atom_site_label_4
_geom_torsion
_geom_torsion_site_symmetry_1
_geom_torsion_site_symmetry_2
_geom_torsion_site_symmetry_3
_geom_torsion_site_symmetry_4
_geom_torsion_publ_flag
C1 Ni4 P1 C121 20.2(2) . . . . ?
B10 Ni4 P1 C121 -106.8(2) . . . . ?
B7 Ni4 P1 C121 -68.1(2) . . . . ?
B3 Ni4 P1 C121 -19.7(2) . . . . ?
P2 Ni4 P1 C121 151.03(17) . . . . ?
C2 Ni4 P1 C121 38.0(2) . . . . ?
C1 Ni4 P1 C111 146.72(18) . . . . ?
B10 Ni4 P1 C111 19.7(2) . . . . ?
B7 Ni4 P1 C111 58.40(19) . . . . ?
B3 Ni4 P1 C111 106.83(19) . . . . ?
P2 Ni4 P1 C111 -82.44(14) . . . . ?
C2 Ni4 P1 C111 164.52(19) . . . . ?
C1 Ni4 P1 C101 -103.09(18) . . . . ?
B10 Ni4 P1 C101 129.9(2) . . . . ?
B7 Ni4 P1 C101 168.59(19) . . . . ?
B3 Ni4 P1 C101 -142.98(19) . . . . ?
P2 Ni4 P1 C101 27.75(14) . . . . ?
C2 Ni4 P1 C101 -85.3(2) . . . . ?
C1 Ni4 P2 C221 -14.7(2) . . . . ?
B10 Ni4 P2 C221 107.2(2) . . . . ?
B6 Ni4 P2 C221 58.2(2) . . . . ?
B7 Ni4 P2 C221 141.8(3) . . . . ?
P1 Ni4 P2 C221 -118.04(15) . . . . ?
B3 Ni4 P2 C221 -56.2(8) . . . . ?
C2 Ni4 P2 C221 18.40(18) . . . . ?
C1 Ni4 P2 C211 -141.9(2) . . . . ?
B10 Ni4 P2 C211 -20.0(2) . . . . ?
B6 Ni4 P2 C211 -68.9(2) . . . . ?
B7 Ni4 P2 C211 14.6(3) . . . . ?
P1 Ni4 P2 C211 114.80(17) . . . . ?
B3 Ni4 P2 C211 176.7(8) . . . . ?
C2 Ni4 P2 C211 -108.76(19) . . . . ?
C1 Ni4 P2 C102 98.6(2) . . . . ?
B10 Ni4 P2 C102 -139.5(2) . . . . ?
B6 Ni4 P2 C102 171.54(19) . . . . ?
B7 Ni4 P2 C102 -104.9(3) . . . . ?
P1 Ni4 P2 C102 -4.72(14) . . . . ?
B3 Ni4 P2 C102 57.1(8) . . . . ?
C2 Ni4 P2 C102 131.72(17) . . . . ?
B10 Ni4 C1 C2 -57.9(3) . . . . ?
B6 Ni4 C1 C2 -15.3(2) . . . . ?
B7 Ni4 C1 C2 -102.8(3) . . . . ?
P1 Ni4 C1 C2 158.2(2) . . . . ?
B3 Ni4 C1 C2 -127.9(4) . . . . ?
P2 Ni4 C1 C2 62.6(3) . . . . ?
B10 Ni4 C1 C5 -168.8(4) . . . . ?
B6 Ni4 C1 C5 -126.2(4) . . . . ?
B7 Ni4 C1 C5 146.3(4) . . . . ?
P1 Ni4 C1 C5 47.3(4) . . . . ?
B3 Ni4 C1 C5 121.2(5) . . . . ?
P2 Ni4 C1 C5 -48.3(4) . . . . ?
C2 Ni4 C1 C5 -110.9(5) . . . . ?
B10 Ni4 C1 B3 69.9(3) . . . . ?
B6 Ni4 C1 B3 112.6(3) . . . . ?
B7 Ni4 C1 B3 25.1(3) . . . . ?
P1 Ni4 C1 B3 -74.0(2) . . . . ?
P2 Ni4 C1 B3 -169.6(2) . . . . ?
C2 Ni4 C1 B3 127.9(4) . . . . ?
B10 Ni4 C1 B5 8.9(3) . . . . ?
B6 Ni4 C1 B5 51.6(3) . . . . ?
B7 Ni4 C1 B5 -35.9(3) . . . . ?
P1 Ni4 C1 B5 -135.0(2) . . . . ?
B3 Ni4 C1 B5 -61.0(3) . . . . ?
P2 Ni4 C1 B5 129.4(2) . . . . ?
C2 Ni4 C1 B5 66.8(3) . . . . ?
C5 C1 C2 C3 3.2(5) . . . . ?
B3 C1 C2 C3 171.4(4) . . . . ?
B5 C1 C2 C3 119.7(4) . . . . ?
Ni4 C1 C2 C3 -124.5(3) . . . . ?
C5 C1 C2 B9 -137.2(4) . . . . ?
B3 C1 C2 B9 31.0(6) . . . . ?
B5 C1 C2 B9 -20.7(4) . . . . ?
Ni4 C1 C2 B9 95.1(4) . . . . ?
C5 C1 C2 B6 148.3(3) . . . . ?
B3 C1 C2 B6 -43.5(5) . . . . ?
B5 C1 C2 B6 -95.3(4) . . . . ?
Ni4 C1 C2 B6 20.6(3) . . . . ?
C5 C1 C2 B5 -116.5(4) . . . . ?
B3 C1 C2 B5 51.8(4) . . . . ?
Ni4 C1 C2 B5 115.8(2) . . . . ?
C5 C1 C2 Ni4 127.7(3) . . . . ?
B3 C1 C2 Ni4 -64.1(4) . . . . ?
B5 C1 C2 Ni4 -115.8(2) . . . . ?
B10 Ni4 C2 C1 124.9(3) . . . . ?
B6 Ni4 C2 C1 158.2(3) . . . . ?
B7 Ni4 C2 C1 77.4(3) . . . . ?
P1 Ni4 C2 C1 -30.8(3) . . . . ?
B3 Ni4 C2 C1 34.5(3) . . . . ?
P2 Ni4 C2 C1 -134.6(2) . . . . ?
C1 Ni4 C2 C3 90.1(4) . . . . ?
B10 Ni4 C2 C3 -145.0(4) . . . . ?
B6 Ni4 C2 C3 -111.6(4) . . . . ?
B7 Ni4 C2 C3 167.6(4) . . . . ?
P1 Ni4 C2 C3 59.3(4) . . . . ?
B3 Ni4 C2 C3 124.7(4) . . . . ?
P2 Ni4 C2 C3 -44.4(4) . . . . ?
C1 Ni4 C2 B9 -118.3(4) . . . . ?
B10 Ni4 C2 B9 6.5(3) . . . . ?
B6 Ni4 C2 B9 39.9(3) . . . . ?
B7 Ni4 C2 B9 -40.9(3) . . . . ?
P1 Ni4 C2 B9 -149.1(2) . . . . ?
B3 Ni4 C2 B9 -83.8(3) . . . . ?
P2 Ni4 C2 B9 107.1(3) . . . . ?
C1 Ni4 C2 B6 -158.2(3) . . . . ?
B10 Ni4 C2 B6 -33.4(2) . . . . ?
B7 Ni4 C2 B6 -80.8(2) . . . . ?
P1 Ni4 C2 B6 170.96(19) . . . . ?
B3 Ni4 C2 B6 -123.7(3) . . . . ?
P2 Ni4 C2 B6 67.2(2) . . . . ?
C1 Ni4 C2 B5 -54.8(3) . . . . ?
B10 Ni4 C2 B5 70.1(2) . . . . ?
B6 Ni4 C2 B5 103.5(3) . . . . ?
B7 Ni4 C2 B5 22.6(2) . . . . ?
P1 Ni4 C2 B5 -85.6(2) . . . . ?
B3 Ni4 C2 B5 -20.3(2) . . . . ?
P2 Ni4 C2 B5 170.65(19) . . . . ?
C2 C1 B3 B8 -32.4(6) . . . . ?
C5 C1 B3 B8 134.0(4) . . . . ?
B5 C1 B3 B8 18.8(4) . . . . ?
Ni4 C1 B3 B8 -103.2(4) . . . . ?
C2 C1 B3 B7 34.5(6) . . . . ?
C5 C1 B3 B7 -159.2(4) . . . . ?
B5 C1 B3 B7 85.6(4) . . . . ?
Ni4 C1 B3 B7 -36.3(3) . . . . ?
C2 C1 B3 B5 -51.1(4) . . . . ?
C5 C1 B3 B5 115.2(4) . . . . ?
Ni4 C1 B3 B5 -121.9(2) . . . . ?
C2 C1 B3 Ni4 70.8(4) . . . . ?
C5 C1 B3 Ni4 -122.8(4) . . . . ?
B5 C1 B3 Ni4 121.9(2) . . . . ?
B10 Ni4 B3 C1 -115.0(3) . . . . ?
B6 Ni4 B3 C1 -65.1(3) . . . . ?
B7 Ni4 B3 C1 -146.1(3) . . . . ?
P1 Ni4 B3 C1 110.4(2) . . . . ?
P2 Ni4 B3 C1 48.8(9) . . . . ?
C2 Ni4 B3 C1 -29.6(2) . . . . ?
C1 Ni4 B3 B8 110.8(4) . . . . ?
B10 Ni4 B3 B8 -4.2(3) . . . . ?
B6 Ni4 B3 B8 45.7(3) . . . . ?
B7 Ni4 B3 B8 -35.3(3) . . . . ?
P1 Ni4 B3 B8 -138.9(3) . . . . ?
P2 Ni4 B3 B8 159.5(6) . . . . ?
C2 Ni4 B3 B8 81.2(3) . . . . ?
C1 Ni4 B3 B7 146.1(3) . . . . ?
B10 Ni4 B3 B7 31.2(2) . . . . ?
B6 Ni4 B3 B7 81.0(2) . . . . ?
P1 Ni4 B3 B7 -103.5(2) . . . . ?
P2 Ni4 B3 B7 -165.1(7) . . . . ?
C2 Ni4 B3 B7 116.5(2) . . . . ?
C1 Ni4 B3 B5 49.4(3) . . . . ?
B10 Ni4 B3 B5 -65.6(3) . . . . ?
B6 Ni4 B3 B5 -15.7(3) . . . . ?
B7 Ni4 B3 B5 -96.8(3) . . . . ?
P1 Ni4 B3 B5 159.7(2) . . . . ?
P2 Ni4 B3 B5 98.1(8) . . . . ?
C2 Ni4 B3 B5 19.8(2) . . . . ?
C2 C1 B5 B11 65.6(5) . . . . ?
C5 C1 B5 B11 167.5(4) . . . . ?
B3 C1 B5 B11 -71.0(5) . . . . ?
Ni4 C1 B5 B11 -10.4(5) . . . . ?
C2 C1 B5 B9 15.1(3) . . . . ?
C5 C1 B5 B9 117.0(4) . . . . ?
B3 C1 B5 B9 -121.6(3) . . . . ?
Ni4 C1 B5 B9 -61.0(3) . . . . ?
C2 C1 B5 B8 120.3(3) . . . . ?
C5 C1 B5 B8 -137.8(4) . . . . ?
B3 C1 B5 B8 -16.3(3) . . . . ?
Ni4 C1 B5 B8 44.3(3) . . . . ?
C5 C1 B5 C2 101.9(4) . . . . ?
B3 C1 B5 C2 -136.6(4) . . . . ?
Ni4 C1 B5 C2 -76.0(3) . . . . ?
C2 C1 B5 B3 136.6(4) . . . . ?
C5 C1 B5 B3 -121.5(4) . . . . ?
Ni4 C1 B5 B3 60.6(3) . . . . ?
C1 C2 B5 B11 -134.0(4) . . . . ?
C3 C2 B5 B11 130.0(4) . . . . ?
B9 C2 B5 B11 26.8(3) . . . . ?
B6 C2 B5 B11 -23.0(4) . . . . ?
Ni4 C2 B5 B11 -82.9(3) . . . . ?
C3 C2 B5 C1 -96.0(4) . . . . ?
B9 C2 B5 C1 160.8(4) . . . . ?
B6 C2 B5 C1 111.0(4) . . . . ?
Ni4 C2 B5 C1 51.2(2) . . . . ?
C1 C2 B5 B9 -160.8(4) . . . . ?
C3 C2 B5 B9 103.2(4) . . . . ?
B6 C2 B5 B9 -49.8(3) . . . . ?
Ni4 C2 B5 B9 -109.6(3) . . . . ?
C1 C2 B5 B8 -75.4(4) . . . . ?
C3 C2 B5 B8 -171.4(4) . . . . ?
B9 C2 B5 B8 85.4(4) . . . . ?
B6 C2 B5 B8 35.7(4) . . . . ?
Ni4 C2 B5 B8 -24.2(4) . . . . ?
C1 C2 B5 B3 -30.4(3) . . . . ?
C3 C2 B5 B3 -126.4(4) . . . . ?
B9 C2 B5 B3 130.4(3) . . . . ?
B6 C2 B5 B3 80.6(3) . . . . ?
Ni4 C2 B5 B3 20.7(2) . . . . ?
C1 B3 B5 B11 131.4(4) . . . . ?
B8 B3 B5 B11 -29.0(3) . . . . ?
B7 B3 B5 B11 11.6(4) . . . . ?
Ni4 B3 B5 B11 78.3(3) . . . . ?
B8 B3 B5 C1 -160.4(4) . . . . ?
B7 B3 B5 C1 -119.8(4) . . . . ?
Ni4 B3 B5 C1 -53.1(2) . . . . ?
C1 B3 B5 B9 71.1(4) . . . . ?
B8 B3 B5 B9 -89.3(4) . . . . ?
B7 B3 B5 B9 -48.7(4) . . . . ?
Ni4 B3 B5 B9 18.0(4) . . . . ?
C1 B3 B5 B8 160.4(4) . . . . ?
B7 B3 B5 B8 40.6(3) . . . . ?
Ni4 B3 B5 B8 107.3(3) . . . . ?
C1 B3 B5 C2 29.2(3) . . . . ?
B8 B3 B5 C2 -131.2(3) . . . . ?
B7 B3 B5 C2 -90.6(3) . . . . ?
Ni4 B3 B5 C2 -23.9(3) . . . . ?
C1 C2 B6 B12 92.3(4) . . . . ?
C3 C2 B6 B12 -128.8(4) . . . . ?
B9 C2 B6 B12 -25.1(3) . . . . ?
B5 C2 B6 B12 24.0(4) . . . . ?
Ni4 C2 B6 B12 112.9(3) . . . . ?
C1 C2 B6 B9 117.4(4) . . . . ?
C3 C2 B6 B9 -103.7(4) . . . . ?
B5 C2 B6 B9 49.1(3) . . . . ?
Ni4 C2 B6 B9 138.0(3) . . . . ?
C1 C2 B6 B10 27.3(5) . . . . ?
C3 C2 B6 B10 166.1(4) . . . . ?
B9 C2 B6 B10 -90.2(4) . . . . ?
B5 C2 B6 B10 -41.0(5) . . . . ?
Ni4 C2 B6 B10 47.9(3) . . . . ?
C1 C2 B6 Ni4 -20.6(3) . . . . ?
C3 C2 B6 Ni4 118.2(4) . . . . ?
B9 C2 B6 Ni4 -138.0(3) . . . . ?
B5 C2 B6 Ni4 -88.9(3) . . . . ?
C1 Ni4 B6 C2 12.7(2) . . . . ?
B10 Ni4 B6 C2 134.6(3) . . . . ?
B7 Ni4 B6 C2 99.6(2) . . . . ?
B3 Ni4 B6 C2 51.0(2) . . . . ?
P2 Ni4 B6 C2 -119.40(19) . . . . ?
C1 Ni4 B6 B12 -92.4(3) . . . . ?
B10 Ni4 B6 B12 29.4(3) . . . . ?
B7 Ni4 B6 B12 -5.6(3) . . . . ?
B3 Ni4 B6 B12 -54.2(3) . . . . ?
P2 Ni4 B6 B12 135.4(3) . . . . ?
C2 Ni4 B6 B12 -105.2(4) . . . . ?
C1 Ni4 B6 B9 -25.8(3) . . . . ?
B10 Ni4 B6 B9 96.0(4) . . . . ?
B7 Ni4 B6 B9 61.0(3) . . . . ?
B3 Ni4 B6 B9 12.4(3) . . . . ?
P2 Ni4 B6 B9 -158.0(3) . . . . ?
C2 Ni4 B6 B9 -38.6(3) . . . . ?
C1 Ni4 B6 B10 -121.8(2) . . . . ?
B7 Ni4 B6 B10 -34.9(2) . . . . ?
B3 Ni4 B6 B10 -83.6(2) . . . . ?
P2 Ni4 B6 B10 106.0(2) . . . . ?
C2 Ni4 B6 B10 -134.6(3) . . . . ?
C1 B3 B7 B8 -103.6(4) . . . . ?
B5 B3 B7 B8 -41.2(3) . . . . ?
Ni4 B3 B7 B8 -140.4(3) . . . . ?
C1 B3 B7 B10 -6.3(6) . . . . ?
B8 B3 B7 B10 97.3(4) . . . . ?
B5 B3 B7 B10 56.1(4) . . . . ?
Ni4 B3 B7 B10 -43.2(3) . . . . ?
C1 B3 B7 B13 -73.7(5) . . . . ?
B8 B3 B7 B13 29.9(3) . . . . ?
B5 B3 B7 B13 -11.3(4) . . . . ?
Ni4 B3 B7 B13 -110.5(3) . . . . ?
C1 B3 B7 Ni4 36.8(3) . . . . ?
B8 B3 B7 Ni4 140.4(3) . . . . ?
B5 B3 B7 Ni4 99.3(3) . . . . ?
C1 Ni4 B7 B8 15.7(3) . . . . ?
B10 Ni4 B7 B8 -98.6(4) . . . . ?
B6 Ni4 B7 B8 -62.4(3) . . . . ?
P1 Ni4 B7 B8 118.0(3) . . . . ?
B3 Ni4 B7 B8 37.6(3) . . . . ?
P2 Ni4 B7 B8 -146.7(2) . . . . ?
C2 Ni4 B7 B8 -19.0(3) . . . . ?
C1 Ni4 B7 B10 114.2(2) . . . . ?
B6 Ni4 B7 B10 36.2(3) . . . . ?
P1 Ni4 B7 B10 -143.4(2) . . . . ?
B3 Ni4 B7 B10 136.1(3) . . . . ?
P2 Ni4 B7 B10 -48.1(3) . . . . ?
C2 Ni4 B7 B10 79.5(2) . . . . ?
C1 Ni4 B7 B13 82.4(3) . . . . ?
B10 Ni4 B7 B13 -31.9(3) . . . . ?
B6 Ni4 B7 B13 4.3(3) . . . . ?
P1 Ni4 B7 B13 -175.3(3) . . . . ?
B3 Ni4 B7 B13 104.2(4) . . . . ?
P2 Ni4 B7 B13 -80.0(4) . . . . ?
C2 Ni4 B7 B13 47.7(3) . . . . ?
C1 Ni4 B7 B3 -21.9(2) . . . . ?
B10 Ni4 B7 B3 -136.1(3) . . . . ?
B6 Ni4 B7 B3 -100.0(2) . . . . ?
P1 Ni4 B7 B3 80.4(2) . . . . ?
P2 Ni4 B7 B3 175.75(19) . . . . ?
C2 Ni4 B7 B3 -56.6(2) . . . . ?
B10 B7 B8 B11 1.2(4) . . . . ?
B13 B7 B8 B11 -38.0(3) . . . . ?
B3 B7 B8 B11 109.7(4) . . . . ?
Ni4 B7 B8 B11 70.2(4) . . . . ?
B10 B7 B8 B13 39.2(3) . . . . ?
B3 B7 B8 B13 147.7(4) . . . . ?
Ni4 B7 B8 B13 108.2(3) . . . . ?
B10 B7 B8 B3 -108.5(4) . . . . ?
B13 B7 B8 B3 -147.7(4) . . . . ?
Ni4 B7 B8 B3 -39.5(3) . . . . ?
B10 B7 B8 B5 -61.8(4) . . . . ?
B13 B7 B8 B5 -101.1(4) . . . . ?
B3 B7 B8 B5 46.7(3) . . . . ?
Ni4 B7 B8 B5 7.1(4) . . . . ?
C1 B3 B8 B11 13.5(6) . . . . ?
B7 B3 B8 B11 -98.5(4) . . . . ?
B5 B3 B8 B11 32.6(3) . . . . ?
Ni4 B3 B8 B11 -60.2(4) . . . . ?
C1 B3 B8 B13 81.2(5) . . . . ?
B7 B3 B8 B13 -30.8(3) . . . . ?
B5 B3 B8 B13 100.3(4) . . . . ?
Ni4 B3 B8 B13 7.6(5) . . . . ?
C1 B3 B8 B7 112.0(4) . . . . ?
B5 B3 B8 B7 131.1(3) . . . . ?
Ni4 B3 B8 B7 38.3(3) . . . . ?
C1 B3 B8 B5 -19.1(4) . . . . ?
B7 B3 B8 B5 -131.1(3) . . . . ?
Ni4 B3 B8 B5 -92.8(3) . . . . ?
C1 B5 B8 B11 -131.2(4) . . . . ?
B9 B5 B8 B11 -33.3(3) . . . . ?
C2 B5 B8 B11 -87.1(4) . . . . ?
B3 B5 B8 B11 -145.7(4) . . . . ?
B11 B5 B8 B13 36.6(3) . . . . ?
C1 B5 B8 B13 -94.6(4) . . . . ?
B9 B5 B8 B13 3.3(4) . . . . ?
C2 B5 B8 B13 -50.6(5) . . . . ?
B3 B5 B8 B13 -109.1(4) . . . . ?
B11 B5 B8 B7 101.1(4) . . . . ?
C1 B5 B8 B7 -30.1(4) . . . . ?
B9 B5 B8 B7 67.8(4) . . . . ?
C2 B5 B8 B7 14.0(5) . . . . ?
B3 B5 B8 B7 -44.6(3) . . . . ?
B11 B5 B8 B3 145.7(4) . . . . ?
C1 B5 B8 B3 14.5(3) . . . . ?
B9 B5 B8 B3 112.4(3) . . . . ?
C2 B5 B8 B3 58.5(4) . . . . ?
C1 C2 B9 B12 -77.5(5) . . . . ?
C3 C2 B9 B12 144.3(4) . . . . ?
B6 C2 B9 B12 26.4(3) . . . . ?
B5 C2 B9 B12 -98.5(4) . . . . ?
Ni4 C2 B9 B12 -11.4(4) . . . . ?
C1 C2 B9 B11 -8.9(6) . . . . ?
C3 C2 B9 B11 -147.1(4) . . . . ?
B6 C2 B9 B11 95.0(4) . . . . ?
B5 C2 B9 B11 -29.9(3) . . . . ?
Ni4 C2 B9 B11 57.2(4) . . . . ?
C1 C2 B9 B6 -103.9(4) . . . . ?
C3 C2 B9 B6 117.9(4) . . . . ?
B5 C2 B9 B6 -124.9(3) . . . . ?
Ni4 C2 B9 B6 -37.8(2) . . . . ?
C1 C2 B9 B5 21.0(4) . . . . ?
C3 C2 B9 B5 -117.2(4) . . . . ?
B6 C2 B9 B5 124.9(3) . . . . ?
Ni4 C2 B9 B5 87.1(3) . . . . ?
B12 B6 B9 C2 152.0(4) . . . . ?
B10 B6 B9 C2 116.0(4) . . . . ?
Ni4 B6 B9 C2 47.4(3) . . . . ?
C2 B6 B9 B12 -152.0(4) . . . . ?
B10 B6 B9 B12 -36.0(3) . . . . ?
Ni4 B6 B9 B12 -104.6(3) . . . . ?
C2 B6 B9 B11 -111.5(4) . . . . ?
B12 B6 B9 B11 40.6(3) . . . . ?
B10 B6 B9 B11 4.5(4) . . . . ?
Ni4 B6 B9 B11 -64.0(4) . . . . ?
C2 B6 B9 B5 -50.2(3) . . . . ?
B12 B6 B9 B5 101.8(4) . . . . ?
B10 B6 B9 B5 65.8(4) . . . . ?
Ni4 B6 B9 B5 -2.8(4) . . . . ?
B11 B5 B9 C2 -148.6(4) . . . . ?
C1 B5 B9 C2 -13.5(3) . . . . ?
B8 B5 B9 C2 -115.7(3) . . . . ?
B3 B5 B9 C2 -57.6(3) . . . . ?
B11 B5 B9 B12 -39.1(3) . . . . ?
C1 B5 B9 B12 96.0(4) . . . . ?
B8 B5 B9 B12 -6.2(4) . . . . ?
C2 B5 B9 B12 109.5(4) . . . . ?
B3 B5 B9 B12 51.9(4) . . . . ?
C1 B5 B9 B11 135.1(4) . . . . ?
B8 B5 B9 B11 32.9(3) . . . . ?
C2 B5 B9 B11 148.6(4) . . . . ?
B3 B5 B9 B11 91.0(4) . . . . ?
B11 B5 B9 B6 -101.2(4) . . . . ?
C1 B5 B9 B6 33.9(4) . . . . ?
B8 B5 B9 B6 -68.3(4) . . . . ?
C2 B5 B9 B6 47.4(3) . . . . ?
B3 B5 B9 B6 -10.2(4) . . . . ?
B8 B7 B10 B12 -3.9(4) . . . . ?
B13 B7 B10 B12 34.5(3) . . . . ?
B3 B7 B10 B12 -69.1(4) . . . . ?
Ni4 B7 B10 B12 -112.9(3) . . . . ?
B8 B7 B10 B13 -38.4(3) . . . . ?
B3 B7 B10 B13 -103.6(4) . . . . ?
Ni4 B7 B10 B13 -147.5(3) . . . . ?
B8 B7 B10 B6 59.6(4) . . . . ?
B13 B7 B10 B6 98.0(4) . . . . ?
B3 B7 B10 B6 -5.6(5) . . . . ?
Ni4 B7 B10 B6 -49.5(3) . . . . ?
B8 B7 B10 Ni4 109.1(3) . . . . ?
B13 B7 B10 Ni4 147.5(3) . . . . ?
B3 B7 B10 Ni4 43.9(3) . . . . ?
C2 B6 B10 B7 -3.5(5) . . . . ?
B12 B6 B10 B7 -98.8(4) . . . . ?
B9 B6 B10 B7 -63.0(4) . . . . ?
Ni4 B6 B10 B7 50.2(3) . . . . ?
C2 B6 B10 B12 95.3(4) . . . . ?
B9 B6 B10 B12 35.8(3) . . . . ?
Ni4 B6 B10 B12 149.1(3) . . . . ?
C2 B6 B10 B13 60.4(5) . . . . ?
B12 B6 B10 B13 -34.9(3) . . . . ?
B9 B6 B10 B13 0.9(4) . . . . ?
Ni4 B6 B10 B13 114.1(3) . . . . ?
C2 B6 B10 Ni4 -53.8(3) . . . . ?
B12 B6 B10 Ni4 -149.1(3) . . . . ?
B9 B6 B10 Ni4 -113.3(3) . . . . ?
C1 Ni4 B10 B7 -70.6(3) . . . . ?
B6 Ni4 B10 B7 -130.0(3) . . . . ?
P1 Ni4 B10 B7 55.6(3) . . . . ?
B3 Ni4 B10 B7 -31.7(2) . . . . ?
P2 Ni4 B10 B7 151.3(2) . . . . ?
C2 Ni4 B10 B7 -100.2(2) . . . . ?
C1 Ni4 B10 B12 29.6(3) . . . . ?
B6 Ni4 B10 B12 -29.8(3) . . . . ?
B7 Ni4 B10 B12 100.2(4) . . . . ?
P1 Ni4 B10 B12 155.8(2) . . . . ?
B3 Ni4 B10 B12 68.4(3) . . . . ?
P2 Ni4 B10 B12 -108.6(3) . . . . ?
C2 Ni4 B10 B12 -0.1(3) . . . . ?
C1 Ni4 B10 B13 -38.7(3) . . . . ?
B6 Ni4 B10 B13 -98.1(4) . . . . ?
B7 Ni4 B10 B13 31.9(3) . . . . ?
P1 Ni4 B10 B13 87.5(3) . . . . ?
B3 Ni4 B10 B13 0.2(3) . . . . ?
P2 Ni4 B10 B13 -176.8(3) . . . . ?
C2 Ni4 B10 B13 -68.3(3) . . . . ?
C1 Ni4 B10 B6 59.4(2) . . . . ?
B7 Ni4 B10 B6 130.0(3) . . . . ?
P1 Ni4 B10 B6 -174.40(18) . . . . ?
B3 Ni4 B10 B6 98.3(2) . . . . ?
P2 Ni4 B10 B6 -78.7(2) . . . . ?
C2 Ni4 B10 B6 29.8(2) . . . . ?
B7 B8 B11 B13 38.0(3) . . . . ?
B3 B8 B11 B13 104.8(4) . . . . ?
B5 B8 B11 B13 139.6(3) . . . . ?
B13 B8 B11 B9 -100.4(4) . . . . ?
B7 B8 B11 B9 -62.4(5) . . . . ?
B3 B8 B11 B9 4.4(6) . . . . ?
B5 B8 B11 B9 39.2(4) . . . . ?
B13 B8 B11 B12 -36.1(3) . . . . ?
B7 B8 B11 B12 1.9(5) . . . . ?
B3 B8 B11 B12 68.7(5) . . . . ?
B5 B8 B11 B12 103.5(4) . . . . ?
B13 B8 B11 B5 -139.6(3) . . . . ?
B7 B8 B11 B5 -101.6(4) . . . . ?
B3 B8 B11 B5 -34.8(4) . . . . ?
C2 B9 B11 B8 -7.5(6) . . . . ?
B12 B9 B11 B8 97.1(4) . . . . ?
B6 B9 B11 B8 57.3(5) . . . . ?
B5 B9 B11 B8 -39.4(4) . . . . ?
C2 B9 B11 B13 -73.4(5) . . . . ?
B12 B9 B11 B13 31.3(3) . . . . ?
B6 B9 B11 B13 -8.5(5) . . . . ?
B5 B9 B11 B13 -105.3(4) . . . . ?
C2 B9 B11 B12 -104.6(4) . . . . ?
B6 B9 B11 B12 -39.8(3) . . . . ?
B5 B9 B11 B12 -136.6(4) . . . . ?
C2 B9 B11 B5 31.9(4) . . . . ?
B12 B9 B11 B5 136.6(4) . . . . ?
B6 B9 B11 B5 96.8(4) . . . . ?
C1 B5 B11 B8 74.4(5) . . . . ?
B9 B5 B11 B8 140.7(4) . . . . ?
C2 B5 B11 B8 115.8(3) . . . . ?
B3 B5 B11 B8 28.7(3) . . . . ?
C1 B5 B11 B13 37.1(6) . . . . ?
B9 B5 B11 B13 103.3(4) . . . . ?
B8 B5 B11 B13 -37.3(3) . . . . ?
C2 B5 B11 B13 78.4(4) . . . . ?
B3 B5 B11 B13 -8.6(4) . . . . ?
C1 B5 B11 B9 -66.3(4) . . . . ?
B8 B5 B11 B9 -140.7(4) . . . . ?
C2 B5 B11 B9 -24.9(3) . . . . ?
B3 B5 B11 B9 -112.0(3) . . . . ?
C1 B5 B11 B12 -27.4(6) . . . . ?
B9 B5 B11 B12 38.9(3) . . . . ?
B8 B5 B11 B12 -101.8(4) . . . . ?
C2 B5 B11 B12 14.0(4) . . . . ?
B3 B5 B11 B12 -73.1(4) . . . . ?
C2 B9 B12 B13 77.1(4) . . . . ?
B11 B9 B12 B13 -31.0(3) . . . . ?
B6 B9 B12 B13 103.7(4) . . . . ?
B5 B9 B12 B13 7.0(5) . . . . ?
C2 B9 B12 B6 -26.6(3) . . . . ?
B11 B9 B12 B6 -134.7(4) . . . . ?
B5 B9 B12 B6 -96.7(4) . . . . ?
C2 B9 B12 B10 11.6(5) . . . . ?
B11 B9 B12 B10 -96.5(4) . . . . ?
B6 B9 B12 B10 38.2(3) . . . . ?
B5 B9 B12 B10 -58.5(4) . . . . ?
C2 B9 B12 B11 108.1(4) . . . . ?
B6 B9 B12 B11 134.7(4) . . . . ?
B5 B9 B12 B11 38.0(3) . . . . ?
C2 B6 B12 B9 24.2(3) . . . . ?
B10 B6 B12 B9 139.1(4) . . . . ?
Ni4 B6 B12 B9 108.4(3) . . . . ?
C2 B6 B12 B13 -78.5(4) . . . . ?
B9 B6 B12 B13 -102.7(4) . . . . ?
B10 B6 B12 B13 36.4(3) . . . . ?
Ni4 B6 B12 B13 5.7(5) . . . . ?
C2 B6 B12 B10 -114.9(4) . . . . ?
B9 B6 B12 B10 -139.1(4) . . . . ?
Ni4 B6 B12 B10 -30.7(3) . . . . ?
C2 B6 B12 B11 -15.7(4) . . . . ?
B9 B6 B12 B11 -39.8(3) . . . . ?
B10 B6 B12 B11 99.3(4) . . . . ?
Ni4 B6 B12 B11 68.5(4) . . . . ?
B7 B10 B12 B9 67.8(4) . . . . ?
B13 B10 B12 B9 102.5(4) . . . . ?
B6 B10 B12 B9 -38.2(3) . . . . ?
Ni4 B10 B12 B9 -6.1(5) . . . . ?
B7 B10 B12 B13 -34.7(3) . . . . ?
B6 B10 B12 B13 -140.7(4) . . . . ?
Ni4 B10 B12 B13 -108.6(3) . . . . ?
B7 B10 B12 B6 106.0(4) . . . . ?
B13 B10 B12 B6 140.7(4) . . . . ?
Ni4 B10 B12 B6 32.1(3) . . . . ?
B7 B10 B12 B11 4.9(4) . . . . ?
B13 B10 B12 B11 39.6(3) . . . . ?
B6 B10 B12 B11 -101.0(4) . . . . ?
Ni4 B10 B12 B11 -69.0(4) . . . . ?
B8 B11 B12 B9 -109.7(4) . . . . ?
B13 B11 B12 B9 -145.9(4) . . . . ?
B5 B11 B12 B9 -41.0(3) . . . . ?
B8 B11 B12 B13 36.2(3) . . . . ?
B9 B11 B12 B13 145.9(4) . . . . ?
B5 B11 B12 B13 104.9(4) . . . . ?
B8 B11 B12 B6 -68.8(4) . . . . ?
B13 B11 B12 B6 -105.0(4) . . . . ?
B9 B11 B12 B6 40.9(3) . . . . ?
B5 B11 B12 B6 -0.1(5) . . . . ?
B8 B11 B12 B10 -4.2(4) . . . . ?
B13 B11 B12 B10 -40.4(3) . . . . ?
B9 B11 B12 B10 105.5(4) . . . . ?
B5 B11 B12 B10 64.5(4) . . . . ?
B7 B8 B13 B11 -138.1(4) . . . . ?
B3 B8 B13 B11 -107.1(4) . . . . ?
B5 B8 B13 B11 -36.0(3) . . . . ?
B11 B8 B13 B7 138.1(4) . . . . ?
B3 B8 B13 B7 31.0(3) . . . . ?
B5 B8 B13 B7 102.1(4) . . . . ?
B11 B8 B13 B12 36.8(3) . . . . ?
B7 B8 B13 B12 -101.3(4) . . . . ?
B3 B8 B13 B12 -70.3(4) . . . . ?
B5 B8 B13 B12 0.8(5) . . . . ?
B11 B8 B13 B10 100.0(4) . . . . ?
B7 B8 B13 B10 -38.1(3) . . . . ?
B3 B8 B13 B10 -7.0(5) . . . . ?
B5 B8 B13 B10 64.0(4) . . . . ?
B9 B11 B13 B8 108.6(4) . . . . ?
B12 B11 B13 B8 139.7(4) . . . . ?
B5 B11 B13 B8 39.2(3) . . . . ?
B8 B11 B13 B7 -37.3(3) . . . . ?
B9 B11 B13 B7 71.3(4) . . . . ?
B12 B11 B13 B7 102.4(4) . . . . ?
B5 B11 B13 B7 1.9(5) . . . . ?
B8 B11 B13 B12 -139.7(4) . . . . ?
B9 B11 B13 B12 -31.1(3) . . . . ?
B5 B11 B13 B12 -100.5(4) . . . . ?
B8 B11 B13 B10 -99.5(4) . . . . ?
B9 B11 B13 B10 9.1(5) . . . . ?
B12 B11 B13 B10 40.2(3) . . . . ?
B5 B11 B13 B10 -60.3(4) . . . . ?
B10 B7 B13 B8 -136.5(4) . . . . ?
B3 B7 B13 B8 -30.4(3) . . . . ?
Ni4 B7 B13 B8 -103.6(3) . . . . ?
B8 B7 B13 B11 37.0(3) . . . . ?
B10 B7 B13 B11 -99.5(4) . . . . ?
B3 B7 B13 B11 6.7(5) . . . . ?
Ni4 B7 B13 B11 -66.6(4) . . . . ?
B8 B7 B13 B12 101.7(4) . . . . ?
B10 B7 B13 B12 -34.8(3) . . . . ?
B3 B7 B13 B12 71.3(4) . . . . ?
Ni4 B7 B13 B12 -2.0(4) . . . . ?
B8 B7 B13 B10 136.5(4) . . . . ?
B3 B7 B13 B10 106.2(4) . . . . ?
Ni4 B7 B13 B10 32.9(3) . . . . ?
B9 B12 B13 B8 -5.0(5) . . . . ?
B6 B12 B13 B8 61.5(4) . . . . ?
B10 B12 B13 B8 98.3(4) . . . . ?
B11 B12 B13 B8 -36.1(3) . . . . ?
B9 B12 B13 B11 31.1(3) . . . . ?
B6 B12 B13 B11 97.6(4) . . . . ?
B10 B12 B13 B11 134.4(3) . . . . ?
B9 B12 B13 B7 -68.8(4) . . . . ?
B6 B12 B13 B7 -2.2(5) . . . . ?
B10 B12 B13 B7 34.5(3) . . . . ?
B11 B12 B13 B7 -99.9(4) . . . . ?
B9 B12 B13 B10 -103.3(4) . . . . ?
B6 B12 B13 B10 -36.8(3) . . . . ?
B11 B12 B13 B10 -134.4(3) . . . . ?
B7 B10 B13 B8 38.4(3) . . . . ?
B12 B10 B13 B8 -103.0(4) . . . . ?
B6 B10 B13 B8 -68.2(4) . . . . ?
Ni4 B10 B13 B8 3.9(4) . . . . ?
B7 B10 B13 B11 100.6(4) . . . . ?
B12 B10 B13 B11 -40.7(3) . . . . ?
B6 B10 B13 B11 -5.9(4) . . . . ?
Ni4 B10 B13 B11 66.1(4) . . . . ?
B12 B10 B13 B7 -141.4(4) . . . . ?
B6 B10 B13 B7 -106.5(4) . . . . ?
Ni4 B10 B13 B7 -34.5(3) . . . . ?
B7 B10 B13 B12 141.4(4) . . . . ?
B6 B10 B13 B12 34.8(3) . . . . ?
Ni4 B10 B13 B12 106.9(3) . . . . ?
C1 C2 C3 C4 -18.7(5) . . . . ?
B9 C2 C3 C4 125.7(4) . . . . ?
B6 C2 C3 C4 -159.7(4) . . . . ?
B5 C2 C3 C4 52.5(5) . . . . ?
Ni4 C2 C3 C4 -83.8(4) . . . . ?
C2 C3 C4 C5 26.6(5) . . . . ?
C2 C1 C5 C4 13.7(5) . . . . ?
B3 C1 C5 C4 -154.3(4) . . . . ?
B5 C1 C5 C4 -65.0(5) . . . . ?
Ni4 C1 C5 C4 112.6(4) . . . . ?
C3 C4 C5 C1 -24.7(5) . . . . ?
C121 P1 C101 C102 176.4(3) . . . . ?
C111 P1 C101 C102 67.5(3) . . . . ?
Ni4 P1 C101 C102 -49.6(3) . . . . ?
P1 C101 C102 P2 46.0(3) . . . . ?
C221 P2 C102 C101 98.1(3) . . . . ?
C211 P2 C102 C101 -152.7(3) . . . . ?
Ni4 P2 C102 C101 -24.8(3) . . . . ?
C121 P1 C111 C112 -38.1(4) . . . . ?
C101 P1 C111 C112 71.5(4) . . . . ?
Ni4 P1 C111 C112 -174.5(3) . . . . ?
C121 P1 C111 C116 148.8(3) . . . . ?
C101 P1 C111 C116 -101.7(3) . . . . ?
Ni4 P1 C111 C116 12.4(4) . . . . ?
C116 C111 C112 C113 0.7(6) . . . . ?
P1 C111 C112 C113 -172.5(3) . . . . ?
C111 C112 C113 C114 0.5(7) . . . . ?
C112 C113 C114 C115 -1.2(7) . . . . ?
C113 C114 C115 C116 0.6(6) . . . . ?
C114 C115 C116 C111 0.6(6) . . . . ?
C112 C111 C116 C115 -1.3(6) . . . . ?
P1 C111 C116 C115 171.9(3) . . . . ?
C111 P1 C121 C122 -46.9(4) . . . . ?
C101 P1 C121 C122 -153.4(3) . . . . ?
Ni4 P1 C121 C122 82.5(4) . . . . ?
C111 P1 C121 C126 135.0(3) . . . . ?
C101 P1 C121 C126 28.5(4) . . . . ?
Ni4 P1 C121 C126 -95.6(4) . . . . ?
C126 C121 C122 C123 -0.2(6) . . . . ?
P1 C121 C122 C123 -178.3(3) . . . . ?
C121 C122 C123 C124 0.3(7) . . . . ?
C122 C123 C124 C125 -0.4(7) . . . . ?
C123 C124 C125 C126 0.3(7) . . . . ?
C124 C125 C126 C121 -0.2(7) . . . . ?
C122 C121 C126 C125 0.1(6) . . . . ?
P1 C121 C126 C125 178.2(3) . . . . ?
C221 P2 C211 C216 116.4(4) . . . . ?
C102 P2 C211 C216 9.8(4) . . . . ?
Ni4 P2 C211 C216 -111.4(3) . . . . ?
C221 P2 C211 C212 -64.4(4) . . . . ?
C102 P2 C211 C212 -170.9(3) . . . . ?
Ni4 P2 C211 C212 67.9(3) . . . . ?
C216 C211 C212 C213 -1.9(6) . . . . ?
P2 C211 C212 C213 178.8(3) . . . . ?
C211 C212 C213 C214 1.0(6) . . . . ?
C212 C213 C214 C215 1.3(6) . . . . ?
C213 C214 C215 C216 -2.5(6) . . . . ?
C212 C211 C216 C215 0.7(6) . . . . ?
P2 C211 C216 C215 179.9(3) . . . . ?
C214 C215 C216 C211 1.6(6) . . . . ?
C211 P2 C221 C222 4.3(4) . . . . ?
C102 P2 C221 C222 113.5(4) . . . . ?
Ni4 P2 C221 C222 -129.4(3) . . . . ?
C211 P2 C221 C226 -172.4(3) . . . . ?
C102 P2 C221 C226 -63.3(3) . . . . ?
Ni4 P2 C221 C226 53.9(3) . . . . ?
C226 C221 C222 C223 -0.2(6) . . . . ?
P2 C221 C222 C223 -176.9(3) . . . . ?
C221 C222 C223 C224 0.7(7) . . . . ?
C222 C223 C224 C225 0.0(7) . . . . ?
C223 C224 C225 C226 -1.2(7) . . . . ?
C224 C225 C226 C221 1.7(7) . . . . ?
C222 C221 C226 C225 -1.0(6) . . . . ?
P2 C221 C226 C225 176.0(3) . . . . ?
